data_7228757
loop_
_publ_author_name
'Kumar, Dileep'
'Das, Oindreela'
'Kaurav, Manvendra Singh'
'Khan, Tabrez'

_publ_section_title
;
 Synthetic studies en route to the first total synthesis of a naturally
 occurring quinone from Acorus gramineus, iso-merrilliaquinone,
 iso-magnoshinin and 2-epi-3,4-dihydro magnoshinin
;
_journal_issue 58
_journal_name_full 'RSC Adv.'
_journal_page_first 36844
_journal_paper_doi 10.1039/C7RA05148D
_journal_volume 7
_journal_year 2017
_chemical_formula_sum 'C22 H24 O6'
_chemical_formula_weight 384.41
_space_group_crystal_system triclinic
_space_group_IT_number 2
_space_group_name_Hall '-P 1'
_space_group_name_H-M_alt 'P -1'
_symmetry_space_group_name_Hall '-P 1'
_symmetry_space_group_name_H-M 'P -1'
_atom_sites_solution_hydrogens geom
_audit_creation_method SHELXL-2014/7
_audit_update_record
;
2017-05-05 deposited with the CCDC.
2017-07-18 downloaded from the CCDC.
;
_cell_angle_alpha 80.842(4)
_cell_angle_beta 73.658(4)
_cell_angle_gamma 86.435(4)
_cell_formula_units_Z 2
_cell_length_a 7.5036(12)
_cell_length_b 11.2036(17)
_cell_length_c 12.4155(19)
_cell_measurement_reflns_used 3751
_cell_measurement_temperature 273(2)
_cell_measurement_theta_max 27.633
_cell_measurement_theta_min 2.332
_cell_volume 988.6(3)
_computing_structure_refinement 'SHELXL-2014/7 (Sheldrick, 2014)'
_diffrn_ambient_temperature 273(2)
_diffrn_measured_fraction_theta_full 0.966
_diffrn_measured_fraction_theta_max 0.815
_diffrn_measurement_device_type multi-scan
_diffrn_radiation_type MoK\a
_diffrn_radiation_wavelength 0.71073
_diffrn_reflns_av_R_equivalents 0.0870
_diffrn_reflns_av_unetI/netI 0.1128
_diffrn_reflns_Laue_measured_fraction_full 0.966
_diffrn_reflns_Laue_measured_fraction_max 0.815
_diffrn_reflns_limit_h_max 9
_diffrn_reflns_limit_h_min -9
_diffrn_reflns_limit_k_max 14
_diffrn_reflns_limit_k_min -13
_diffrn_reflns_limit_l_max 15
_diffrn_reflns_limit_l_min -15
_diffrn_reflns_number 14638
_diffrn_reflns_point_group_measured_fraction_full 0.966
_diffrn_reflns_point_group_measured_fraction_max 0.815
_diffrn_reflns_theta_full 25.242
_diffrn_reflns_theta_max 27.633
_diffrn_reflns_theta_min 2.332
_exptl_absorpt_coefficient_mu 0.094
_exptl_crystal_colour yellow
_exptl_crystal_density_diffrn 1.291
_exptl_crystal_description niddle
_exptl_crystal_F_000 408
_exptl_crystal_size_max 0.07
_exptl_crystal_size_mid 0.03
_exptl_crystal_size_min 0.02
_refine_diff_density_max 0.171
_refine_diff_density_min -0.245
_refine_diff_density_rms 0.056
_refine_ls_extinction_method none
_refine_ls_goodness_of_fit_ref 0.916
_refine_ls_hydrogen_treatment constr
_refine_ls_matrix_type full
_refine_ls_number_parameters 259
_refine_ls_number_reflns 3751
_refine_ls_number_restraints 0
_refine_ls_restrained_S_all 0.916
_refine_ls_R_factor_all 0.1671
_refine_ls_R_factor_gt 0.0606
_refine_ls_shift/su_max 0.000
_refine_ls_shift/su_mean 0.000
_refine_ls_structure_factor_coef Fsqd
_refine_ls_weighting_details 'w=1/[\s^2^(Fo^2^)+(0.1000P)^2^+0.3387P] where P=(Fo^2^+2Fc^2^)/3'
_refine_ls_weighting_scheme calc
_refine_ls_wR_factor_gt 0.1415
_refine_ls_wR_factor_ref 0.1941
_reflns_Friedel_coverage 0.000
_reflns_number_gt 1854
_reflns_number_total 3751
_reflns_threshold_expression 'I > 2\s(I)'
_cod_data_source_file c7ra05148d2.cif
_cod_data_source_block mo_DK01_0m_a
_cod_database_code 7228757
_shelx_shelxl_version_number 2014/7
_shelx_space_group_comment
;
The symmetry employed for this shelxl refinement is uniquely defined
by the following loop, which should always be used as a source of
symmetry information in preference to the above space-group names.
They are only intended as comments.
;

loop_
_space_group_symop_operation_xyz
'x, y, z'
'-x, -y, -z'

loop_
_atom_site_label
_atom_site_type_symbol
_atom_site_fract_x
_atom_site_fract_y
_atom_site_fract_z
_atom_site_U_iso_or_equiv
_atom_site_adp_type
_atom_site_occupancy
_atom_site_site_symmetry_order
_atom_site_calc_flag
_atom_site_refinement_flags_posn
_atom_site_refinement_flags_adp
O6 O 0.3387(3) 0.87816(19) 0.57645(16) 0.0533(6) Uani 1 1 d . .
O5 O 0.7908(3) 0.6278(2) 0.34636(19) 0.0663(7) Uani 1 1 d . .
O2 O 0.4674(3) 0.4530(2) 0.2887(2) 0.0688(7) Uani 1 1 d . .
O4 O 0.1572(3) 0.9149(2) 0.4245(2) 0.0796(8) Uani 1 1 d . .
O1 O 0.1690(3) 0.3493(2) 0.2798(2) 0.0744(7) Uani 1 1 d . .
C14 C 0.5413(4) 0.7212(2) 0.2822(2) 0.0357(7) Uani 1 1 d . .
O3 O 0.1950(4) 0.6265(2) -0.0526(2) 0.0868(9) Uani 1 1 d . .
C6 C 0.4678(4) 0.6123(2) 0.1408(2) 0.0376(7) Uani 1 1 d . .
C17 C 0.4094(4) 0.8214(2) 0.4832(2) 0.0389(7) Uani 1 1 d . .
C8 C 0.6167(4) 0.6752(2) 0.1682(2) 0.0392(7) Uani 1 1 d . .
H8 H 0.7158 0.6158 0.1751 0.047 Uiso 1 1 calc R U
C16 C 0.3129(4) 0.8426(3) 0.4010(3) 0.0430(7) Uani 1 1 d . .
C19 C 0.6308(4) 0.6980(3) 0.3672(2) 0.0412(7) Uani 1 1 d . .
C18 C 0.5657(4) 0.7481(3) 0.4666(2) 0.0441(8) Uani 1 1 d . .
H18 H 0.6283 0.7321 0.5223 0.053 Uiso 1 1 calc R U
C15 C 0.3805(4) 0.7928(3) 0.3029(2) 0.0421(7) Uani 1 1 d . .
H15 H 0.3161 0.8076 0.2481 0.051 Uiso 1 1 calc R U
C7 C 0.3956(4) 0.5000(3) 0.2164(2) 0.0458(8) Uani 1 1 d . .
C5 C 0.3993(4) 0.6537(3) 0.0537(2) 0.0428(7) Uani 1 1 d . .
C9 C 0.7017(4) 0.7787(3) 0.0768(3) 0.0469(8) Uani 1 1 d . .
C2 C 0.2305(4) 0.4444(3) 0.1990(3) 0.0513(8) Uani 1 1 d . .
C4 C 0.2477(4) 0.5897(3) 0.0321(3) 0.0548(9) Uani 1 1 d . .
C10 C 0.6329(5) 0.8199(3) -0.0096(3) 0.0527(8) Uani 1 1 d . .
C11 C 0.4695(5) 0.7643(3) -0.0279(3) 0.0566(9) Uani 1 1 d . .
H11A H 0.3694 0.8240 -0.0228 0.068 Uiso 1 1 calc R U
H11B H 0.5038 0.7439 -0.1043 0.068 Uiso 1 1 calc R U
C3 C 0.1640(5) 0.4869(3) 0.1125(3) 0.0606(10) Uani 1 1 d . .
H3 H 0.0625 0.4504 0.1031 0.073 Uiso 1 1 calc R U
C22 C 0.0156(4) 0.9011(4) 0.3788(3) 0.0694(10) Uani 1 1 d . .
H22A H 0.0553 0.9262 0.2982 0.104 Uiso 1 1 calc R U
H22B H -0.0894 0.9496 0.4118 0.104 Uiso 1 1 calc R U
H22C H -0.0186 0.8176 0.3942 0.104 Uiso 1 1 calc R U
C21 C 0.4401(5) 0.8678(3) 0.6583(3) 0.0670(10) Uani 1 1 d . .
H21A H 0.4436 0.7849 0.6924 0.100 Uiso 1 1 calc R U
H21B H 0.3809 0.9166 0.7158 0.100 Uiso 1 1 calc R U
H21C H 0.5645 0.8949 0.6221 0.100 Uiso 1 1 calc R U
C13 C 0.8667(4) 0.8337(3) 0.0968(3) 0.0741(11) Uani 1 1 d . .
H13A H 0.9564 0.8573 0.0253 0.111 Uiso 1 1 calc R U
H13B H 0.9221 0.7752 0.1437 0.111 Uiso 1 1 calc R U
H13C H 0.8262 0.9033 0.1340 0.111 Uiso 1 1 calc R U
C12 C 0.7066(6) 0.9265(3) -0.0984(3) 0.0832(12) Uani 1 1 d . .
H12A H 0.6159 0.9912 -0.0914 0.125 Uiso 1 1 calc R U
H12B H 0.7319 0.9032 -0.1724 0.125 Uiso 1 1 calc R U
H12C H 0.8190 0.9530 -0.0879 0.125 Uiso 1 1 calc R U
C1 C 0.0031(6) 0.2925(4) 0.2750(4) 0.1037(16) Uani 1 1 d . .
H1A H -0.0968 0.3510 0.2805 0.155 Uiso 1 1 calc R U
H1B H -0.0306 0.2273 0.3369 0.155 Uiso 1 1 calc R U
H1C H 0.0272 0.2614 0.2044 0.155 Uiso 1 1 calc R U
C20 C 0.8252(7) 0.5513(5) 0.4382(4) 0.1187(19) Uani 1 1 d . .
H20A H 0.8537 0.5984 0.4891 0.178 Uiso 1 1 calc R U
H20B H 0.9285 0.4984 0.4117 0.178 Uiso 1 1 calc R U
H20C H 0.7172 0.5041 0.4772 0.178 Uiso 1 1 calc R U

loop_
_atom_site_aniso_label
_atom_site_aniso_U_11
_atom_site_aniso_U_22
_atom_site_aniso_U_33
_atom_site_aniso_U_23
_atom_site_aniso_U_13
_atom_site_aniso_U_12
O6 0.0561(13) 0.0646(15) 0.0455(13) -0.0230(11) -0.0176(11) 0.0068(11)
O5 0.0549(14) 0.0950(18) 0.0584(15) -0.0288(13) -0.0288(12) 0.0352(13)
O2 0.0926(18) 0.0586(15) 0.0601(15) 0.0118(12) -0.0372(14) -0.0151(13)
O4 0.0617(15) 0.098(2) 0.109(2) -0.0696(16) -0.0524(15) 0.0438(14)
O1 0.0809(17) 0.0678(16) 0.0677(16) -0.0036(13) -0.0068(13) -0.0304(14)
C14 0.0349(15) 0.0356(16) 0.0394(17) -0.0076(13) -0.0130(13) -0.0024(13)
O3 0.105(2) 0.096(2) 0.0811(19) -0.0064(16) -0.0624(17) -0.0161(16)
C6 0.0402(16) 0.0396(17) 0.0335(16) -0.0107(13) -0.0087(13) 0.0024(13)
C17 0.0407(17) 0.0392(17) 0.0377(17) -0.0114(14) -0.0084(14) -0.0032(14)
C8 0.0405(16) 0.0422(17) 0.0364(17) -0.0109(14) -0.0110(13) 0.0027(13)
C16 0.0404(17) 0.0440(18) 0.0512(19) -0.0176(15) -0.0190(15) 0.0063(14)
C19 0.0353(16) 0.0463(18) 0.0453(19) -0.0100(14) -0.0164(14) 0.0071(14)
C18 0.0471(18) 0.0508(19) 0.0395(18) -0.0085(15) -0.0196(14) 0.0017(15)
C15 0.0468(18) 0.0431(17) 0.0440(18) -0.0101(14) -0.0239(14) 0.0045(14)
C7 0.0552(19) 0.0448(19) 0.0355(17) -0.0084(15) -0.0073(15) -0.0035(16)
C5 0.0496(18) 0.0415(18) 0.0404(18) -0.0118(14) -0.0148(15) 0.0007(14)
C9 0.0474(18) 0.0497(19) 0.0400(18) -0.0137(15) -0.0012(15) -0.0069(15)
C2 0.0533(19) 0.049(2) 0.049(2) -0.0157(17) -0.0028(17) -0.0117(16)
C4 0.061(2) 0.061(2) 0.051(2) -0.0195(18) -0.0237(18) 0.0038(18)
C10 0.068(2) 0.0457(19) 0.0407(19) -0.0056(15) -0.0086(17) -0.0064(16)
C11 0.079(2) 0.050(2) 0.045(2) -0.0027(16) -0.0251(17) -0.0004(18)
C3 0.056(2) 0.068(2) 0.065(2) -0.023(2) -0.0175(19) -0.0124(18)
C22 0.0419(19) 0.085(3) 0.088(3) -0.030(2) -0.0212(19) 0.0138(18)
C21 0.085(3) 0.076(3) 0.052(2) -0.0283(18) -0.031(2) 0.009(2)
C13 0.058(2) 0.085(3) 0.078(3) -0.013(2) -0.0122(19) -0.024(2)
C12 0.116(3) 0.063(3) 0.059(2) 0.008(2) -0.011(2) -0.016(2)
C1 0.094(3) 0.095(3) 0.114(4) -0.021(3) 0.000(3) -0.059(3)
C20 0.137(4) 0.134(4) 0.089(3) -0.022(3) -0.053(3) 0.093(4)

loop_
_atom_type_symbol
_atom_type_description
_atom_type_scat_dispersion_real
_atom_type_scat_dispersion_imag
_atom_type_scat_source
C C 0.0033 0.0016 'International Tables Vol C Tables 4.2.6.8 and 6.1.1.4'
H H 0.0000 0.0000 'International Tables Vol C Tables 4.2.6.8 and 6.1.1.4'
N N 0.0061 0.0033 'International Tables Vol C Tables 4.2.6.8 and 6.1.1.4'
O O 0.0106 0.0060 'International Tables Vol C Tables 4.2.6.8 and 6.1.1.4'

loop_
_geom_angle_atom_site_label_1
_geom_angle_atom_site_label_2
_geom_angle_atom_site_label_3
_geom_angle
C17 O6 C21 118.0(2)
C19 O5 C20 117.1(3)
C22 O4 C16 119.8(2)
C2 O1 C1 116.0(3)
C19 C14 C15 117.1(3)
C19 C14 C8 122.5(2)
C15 C14 C8 120.4(2)
C5 C6 C7 119.9(3)
C5 C6 C8 123.1(3)
C7 C6 C8 117.0(2)
O6 C17 C18 124.6(3)
O6 C17 C16 115.7(2)
C18 C17 C16 119.7(3)
C6 C8 C9 113.1(2)
C6 C8 C14 110.5(2)
C9 C8 C14 109.8(2)
C6 C8 H8 107.8
C9 C8 H8 107.8
C14 C8 H8 107.8
O4 C16 C15 124.9(3)
O4 C16 C17 116.3(3)
C15 C16 C17 118.8(3)
O5 C19 C14 117.2(2)
O5 C19 C18 121.7(2)
C14 C19 C18 121.0(3)
C17 C18 C19 120.4(3)
C17 C18 H18 119.8
C19 C18 H18 119.8
C16 C15 C14 122.8(3)
C16 C15 H15 118.6
C14 C15 H15 118.6
O2 C7 C6 121.6(3)
O2 C7 C2 120.8(3)
C6 C7 C2 117.5(3)
C6 C5 C4 121.0(3)
C6 C5 C11 122.8(3)
C4 C5 C11 116.3(3)
C10 C9 C13 123.3(3)
C10 C9 C8 123.0(3)
C13 C9 C8 113.6(3)
C3 C2 O1 127.4(3)
C3 C2 C7 121.3(3)
O1 C2 C7 111.3(3)
O3 C4 C3 121.6(3)
O3 C4 C5 119.3(3)
C3 C4 C5 119.1(3)
C9 C10 C11 122.6(3)
C9 C10 C12 124.7(3)
C11 C10 C12 112.8(3)
C5 C11 C10 114.7(2)
C5 C11 H11A 108.6
C10 C11 H11A 108.6
C5 C11 H11B 108.6
C10 C11 H11B 108.6
H11A C11 H11B 107.6
C2 C3 C4 120.5(3)
C2 C3 H3 119.7
C4 C3 H3 119.7
O4 C22 H22A 109.5
O4 C22 H22B 109.5
H22A C22 H22B 109.5
O4 C22 H22C 109.5
H22A C22 H22C 109.5
H22B C22 H22C 109.5
O6 C21 H21A 109.5
O6 C21 H21B 109.5
H21A C21 H21B 109.5
O6 C21 H21C 109.5
H21A C21 H21C 109.5
H21B C21 H21C 109.5
C9 C13 H13A 109.5
C9 C13 H13B 109.5
H13A C13 H13B 109.5
C9 C13 H13C 109.5
H13A C13 H13C 109.5
H13B C13 H13C 109.5
C10 C12 H12A 109.5
C10 C12 H12B 109.5
H12A C12 H12B 109.5
C10 C12 H12C 109.5
H12A C12 H12C 109.5
H12B C12 H12C 109.5
O1 C1 H1A 109.5
O1 C1 H1B 109.5
H1A C1 H1B 109.5
O1 C1 H1C 109.5
H1A C1 H1C 109.5
H1B C1 H1C 109.5
O5 C20 H20A 109.5
O5 C20 H20B 109.5
H20A C20 H20B 109.5
O5 C20 H20C 109.5
H20A C20 H20C 109.5
H20B C20 H20C 109.5

loop_
_geom_bond_atom_site_label_1
_geom_bond_atom_site_label_2
_geom_bond_distance
O6 C17 1.369(3)
O6 C21 1.418(3)
O5 C19 1.378(3)
O5 C20 1.388(4)
O2 C7 1.209(3)
O4 C22 1.365(4)
O4 C16 1.368(3)
O1 C2 1.347(4)
O1 C1 1.453(4)
C14 C19 1.387(4)
C14 C15 1.391(4)
C14 C8 1.527(4)
O3 C4 1.228(3)
C6 C5 1.332(4)
C6 C7 1.476(4)
C6 C8 1.500(4)
C17 C18 1.375(4)
C17 C16 1.393(4)
C8 C9 1.518(4)
C8 H8 0.9800
C16 C15 1.373(4)
C19 C18 1.387(4)
C18 H18 0.9300
C15 H15 0.9300
C7 C2 1.504(4)
C5 C4 1.487(4)
C5 C11 1.490(4)
C9 C10 1.325(4)
C9 C13 1.513(4)
C2 C3 1.318(4)
C4 C3 1.445(4)
C10 C11 1.497(4)
C10 C12 1.506(4)
C11 H11A 0.9700
C11 H11B 0.9700
C3 H3 0.9300
C22 H22A 0.9600
C22 H22B 0.9600
C22 H22C 0.9600
C21 H21A 0.9600
C21 H21B 0.9600
C21 H21C 0.9600
C13 H13A 0.9600
C13 H13B 0.9600
C13 H13C 0.9600
C12 H12A 0.9600
C12 H12B 0.9600
C12 H12C 0.9600
C1 H1A 0.9600
C1 H1B 0.9600
C1 H1C 0.9600
C20 H20A 0.9600
C20 H20B 0.9600
C20 H20C 0.9600
